data_7716404
loop_
_publ_author_name
'Ahmed, Naushad'
'Sahu, Prem Prakash'
'Chakraborty, Amit'
'Flores Gonzalez, Jessica'
'Ali, Junaid'
'Kalita, Pankaj'
'Pointillart, Fabrice'
'Singh, Saurabh Kumar'
'Chandrasekhar, Vadapalli'

_publ_section_title
;
 <i>In situ</i> hydrolysis of a carbophosphazene ligand leads to
 one-dimensional lanthanide coordination polymers. Synthesis, structure
 and dynamic magnetic studies.
;
_journal_issue 27
_journal_name_full 'Dalton transactions (Cambridge, England : 2003)'
_journal_page_first 11563
_journal_page_last 11577
_journal_paper_doi 10.1039/d4dt00582a
_journal_volume 53
_journal_year 2024
_chemical_formula_moiety 'C13 H34 N12 O12 P2 Tb, Cl, 2(C H4 O)'
_chemical_formula_sum 'C15 H42 Cl N12 O14 P2 Tb'
_chemical_formula_weight 870.91
_space_group_crystal_system monoclinic
_space_group_IT_number 14
_space_group_name_Hall '-P 2yn'
_space_group_name_H-M_alt 'P 1 21/n 1'
_atom_sites_solution_hydrogens mixed
_atom_sites_solution_primary dual
_audit_creation_date 2024-04-28
_audit_creation_method
;
Olex2 1.5-alpha
(compiled 2024.02.16 svn.r378c4104 for OlexSys, GUI svn.r6928)
;
_audit_update_record
;
2024-05-02 deposited with the CCDC.	2024-06-19 downloaded from the CCDC.
;
_cell_angle_alpha 90
_cell_angle_beta 97.507(2)
_cell_angle_gamma 90
_cell_formula_units_Z 4
_cell_length_a 12.9417(3)
_cell_length_b 13.8877(4)
_cell_length_c 18.2069(5)
_cell_measurement_reflns_used 21785
_cell_measurement_temperature 293
_cell_measurement_theta_max 29.0310
_cell_measurement_theta_min 2.9290
_cell_volume 3244.29(15)
_computing_cell_refinement 'CrysAlisPro 1.171.39.29d (Rigaku OD, 2017)'
_computing_data_collection 'CrysAlisPro 1.171.39.29d (Rigaku OD, 2017)'
_computing_data_reduction 'CrysAlisPro 1.171.39.29d (Rigaku OD, 2017)'
_computing_molecular_graphics 'Olex2 1.5-alpha (Dolomanov et al., 2009)'
_computing_publication_material 'Olex2 1.5-alpha (Dolomanov et al., 2009)'
_computing_structure_refinement 'SHELXL 2018/3 (Sheldrick, 2015)'
_computing_structure_solution 'SHELXT 2014/5 (Sheldrick, 2014)'
_diffrn_ambient_temperature 293(2)
_diffrn_measured_fraction_theta_full 0.998
_diffrn_measured_fraction_theta_max 0.847
_diffrn_measurement_details
;
List of Runs (angles in degrees, time in seconds):

  # Type    Start    End  Width  t~exp~   \w     \q     \k     \f   Frames
#--------------------------------------------------------------------------
  1  \w    -42.00 -17.00   0.50   12.94    --    7.10 -40.00-141.00   50
  2  \w      7.00  32.00   0.50   12.94    --    7.10  40.00  12.00   50
  3  \w    -24.00   2.00   0.50   12.94    --   -7.50  40.00  12.00   52
  4  \w    -56.00 -31.00   0.50   12.94    --   -7.50 -40.00-141.00   50
  5  \w     51.00  89.00   0.50   12.94    --    7.10  77.00 120.00   76
  6  \w     57.00  82.00   0.50   12.94    --    7.10  77.00 -90.00   50
  7  \w     58.00  83.00   0.50   12.94    --    7.10  77.00  60.00   50
  8  \w     50.00  96.00   0.50   12.94    --    7.10  77.00-180.00   92
  9  \w     50.00  96.00   0.50   12.94    --    7.10  77.00-120.00   92
 10  \w     55.00  81.00   0.50   12.94    --    7.10  77.00  30.00   52
 11  \w     50.00  95.00   0.50   12.94    --    7.10  77.00 -60.00   90
 12  \w    -31.00  14.00   0.50   12.94    --   -7.50 -77.00  30.00   90
 13  \w    -60.00  25.00   0.50   12.94    --   -7.50 -82.00-180.00  170
;
_diffrn_measurement_device 'four-circle diffractometer'
_diffrn_measurement_device_type 'XtaLAB AFC12 (RINC): Kappa single'
_diffrn_measurement_method '\w scans'
_diffrn_radiation_type MoK\a
_diffrn_radiation_wavelength 0.71073
_diffrn_reflns_av_R_equivalents 0.1254
_diffrn_reflns_av_unetI/netI 0.0550
_diffrn_reflns_Laue_measured_fraction_full 0.998
_diffrn_reflns_Laue_measured_fraction_max 0.847
_diffrn_reflns_limit_h_max 17
_diffrn_reflns_limit_h_min -15
_diffrn_reflns_limit_k_max 15
_diffrn_reflns_limit_k_min -18
_diffrn_reflns_limit_l_max 23
_diffrn_reflns_limit_l_min -24
_diffrn_reflns_number 41550
_diffrn_reflns_point_group_measured_fraction_full 0.998
_diffrn_reflns_point_group_measured_fraction_max 0.847
_diffrn_reflns_theta_full 25.242
_diffrn_reflns_theta_max 29.613
_diffrn_reflns_theta_min 2.691
_exptl_absorpt_coefficient_mu 2.440
_exptl_absorpt_correction_T_max 1.00000
_exptl_absorpt_correction_T_min 0.14567
_exptl_absorpt_correction_type multi-scan
_exptl_absorpt_process_details
;
CrysAlisPro 1.171.39.29d (Rigaku Oxford Diffraction, 2017)
Empirical absorption correction using spherical harmonics,
 implemented in SCALE3 ABSPACK scaling algorithm.
;
_exptl_crystal_colour 'light yellow'
_exptl_crystal_colour_modifier light
_exptl_crystal_colour_primary yellow
_exptl_crystal_density_diffrn 1.783
_exptl_crystal_description block
_exptl_crystal_F_000 1760
_exptl_crystal_size_max 0.24
_exptl_crystal_size_mid 0.2
_exptl_crystal_size_min 0.14
_refine_diff_density_max 1.879
_refine_diff_density_min -1.649
_refine_diff_density_rms 0.175
_refine_ls_extinction_method none
_refine_ls_goodness_of_fit_ref 1.052
_refine_ls_hydrogen_treatment mixed
_refine_ls_matrix_type full
_refine_ls_number_parameters 430
_refine_ls_number_reflns 7738
_refine_ls_number_restraints 12
_refine_ls_restrained_S_all 1.054
_refine_ls_R_factor_all 0.0450
_refine_ls_R_factor_gt 0.0351
_refine_ls_shift/su_max 0.001
_refine_ls_shift/su_mean 0.000
_refine_ls_structure_factor_coef Fsqd
_refine_ls_weighting_details 'w=1/[\s^2^(Fo^2^)+(0.0370P)^2^+5.8675P] where P=(Fo^2^+2Fc^2^)/3'
_refine_ls_weighting_scheme calc
_refine_ls_wR_factor_gt 0.0801
_refine_ls_wR_factor_ref 0.0867
_reflns_Friedel_coverage 0.000
_reflns_number_gt 6751
_reflns_number_total 7738
_reflns_threshold_expression 'I > 2\s(I)'
_cod_data_source_file d4dt00582a2.cif
_cod_data_source_block tb
_cod_depositor_comments 'Adding full bibliography for 7716403--7716406.cif.'
_cod_database_code 7716404
_shelx_shelxl_version_number 2018/3
_shelx_space_group_comment
;
The symmetry employed for this shelxl refinement is uniquely defined
by the following loop, which should always be used as a source of
symmetry information in preference to the above space-group names.
They are only intended as comments.
;
_shelx_estimated_absorpt_t_max 0.726
_shelx_estimated_absorpt_t_min 0.592
_olex2_refinement_description
;
1. Fixed Uiso
 At 1.2 times of:
  All N(H) groups
 At 1.5 times of:
  All C(H,H,H) groups, All O(H) groups, All O(H,H) groups
2. Restrained distances
 O1-H1
 0.85 with sigma of 0.02
 O1W-H1WA = O1W-H1WB
 0.85 with sigma of 0.02
 O4-H4
 0.85 with sigma of 0.01
 O2-H2
 0.85 with sigma of 0.01
 H1WA-H1WB
 1.34 with sigma of 0.04
 C1-H1
 1.923963 with sigma of 0.02
 Tb1-H1
 2.96708 with sigma of 0.02
 P2-H4
 1.945033 with sigma of 0.02
 Tb1-H4
 2.608988 with sigma of 0.02
 P1-H2
 1.948274 with sigma of 0.02
 Tb1-H2
 2.743654 with sigma of 0.02
3.a Riding coordinates:
 O14(H14)
3.b Free rotating group:
 O1W(H1WA,H1WB)
3.c Aromatic/amide H refined with riding coordinates:
 N8(H8), N1(H1A)
3.d Idealised Me refined as rotating group:
 C5(H5A,H5B,H5C), C7(H7A,H7B,H7C), C1(H1B,H1C,H1D), C11(H11A,H11B,H11C),
 C12(H12A,H12B,H12C), C4(H4A,H4B,H4C), C6(H6A,H6B,H6C), C10(H10A,H10B,H10C),
 C13(H13A,H13B,H13C), C15(H15A,H15B,H15C), C14(H14A,H14B,H14C)
3.e Idealised tetrahedral OH refined as rotating group:
 O12(H12)
;
_olex2_submission_special_instructions 'No special instructions were received'
_oxdiff_exptl_absorpt_empirical_details
;
Empirical correction (ABSPACK) includes:
- Absorption correction using spherical harmonics
- Frame scaling
;

loop_
_space_group_symop_operation_xyz
'x, y, z'
'-x+1/2, y+1/2, -z+1/2'
'-x, -y, -z'
'x-1/2, -y-1/2, z-1/2'

loop_
_atom_site_label
_atom_site_type_symbol
_atom_site_fract_x
_atom_site_fract_y
_atom_site_fract_z
_atom_site_U_iso_or_equiv
_atom_site_adp_type
_atom_site_occupancy
_atom_site_site_symmetry_order
_atom_site_calc_flag
_atom_site_refinement_flags_posn
_atom_site_refinement_flags_adp
_atom_site_refinement_flags_occupancy
_atom_site_disorder_assembly
_atom_site_disorder_group
Tb1 Tb 0.30407(2) 0.12058(2) 0.23087(2) 0.01038(6) Uani 1 1 d D . . . .
P2 P 0.20928(6) 0.35686(6) 0.29856(4) 0.01030(16) Uani 1 1 d D . . . .
P1 P 0.41790(6) 0.34052(6) 0.18330(5) 0.01166(16) Uani 1 1 d D . . . .
Cl1 Cl -0.07466(7) 0.36747(7) 0.19884(6) 0.0306(2) Uani 1 1 d . . . . .
O5 O 0.19924(16) 0.44691(16) 0.25262(12) 0.0123(4) Uani 1 1 d . . . . .
O3 O 0.43825(17) 0.39186(16) 0.25511(13) 0.0144(5) Uani 1 1 d . . . . .
O10 O 0.41544(18) 0.17754(18) 0.34605(13) 0.0203(5) Uani 1 1 d . . . . .
O1 O 0.48001(18) 0.05375(17) 0.23688(15) 0.0212(5) Uani 1 1 d D . . . .
H1 H 0.4891(15) -0.0025(14) 0.258(2) 0.032 Uiso 1 1 d D U . . .
O2 O 0.40824(17) 0.23359(16) 0.18511(13) 0.0150(5) Uani 1 1 d D . . . .
H2 H 0.4630(16) 0.2092(12) 0.172(2) 0.023 Uiso 1 1 d D U . . .
O4 O 0.22059(17) 0.26634(16) 0.25672(12) 0.0134(4) Uani 1 1 d D . . . .
H4 H 0.1655(15) 0.2557(17) 0.2274(17) 0.020 Uiso 1 1 d D U . . .
O7 O 0.31532(18) 0.05677(17) 0.10732(13) 0.0173(5) Uani 1 1 d . . . . .
O1W O 0.12781(18) 0.07248(17) 0.22659(15) 0.0208(5) Uani 1 1 d DG . . . .
H1WA H 0.103365 0.017981 0.237117 0.031 Uiso 1 1 d DG U . . .
H1WB H 0.067910 0.110189 0.232539 0.031 Uiso 1 1 d DG U . . .
O6 O 0.20580(18) 0.17400(18) 0.10713(13) 0.0199(5) Uani 1 1 d . . . . .
O9 O 0.27997(19) 0.09340(19) 0.36179(14) 0.0214(5) Uani 1 1 d . . . . .
N12 N 0.3594(2) 0.13901(19) 0.39017(15) 0.0126(5) Uani 1 1 d . . . . .
O11 O 0.3814(2) 0.1478(2) 0.45787(14) 0.0261(6) Uani 1 1 d . . . . .
O8 O 0.2340(2) 0.1095(2) 0.00223(15) 0.0283(6) Uani 1 1 d . . . . .
N8 N 0.3078(2) 0.36681(19) 0.36748(16) 0.0150(6) Uani 1 1 d . . . . .
H8 H 0.369252 0.374473 0.355185 0.018 Uiso 1 1 calc R U . . .
N7 N 0.2095(2) 0.3579(2) 0.46891(15) 0.0161(6) Uani 1 1 d . . . . .
N6 N 0.1109(2) 0.3493(2) 0.34914(15) 0.0145(5) Uani 1 1 d . . . . .
N3 N 0.5080(2) 0.36954(19) 0.12818(16) 0.0142(6) Uani 1 1 d . . . . .
N11 N 0.2508(2) 0.1135(2) 0.07036(17) 0.0169(6) Uani 1 1 d . . . . .
N1 N 0.3148(2) 0.38918(19) 0.13162(16) 0.0143(6) Uani 1 1 d . . . . .
H1A H 0.269159 0.420099 0.152705 0.017 Uiso 1 1 calc R U . . .
N2 N 0.3835(2) 0.3695(2) 0.01833(17) 0.0174(6) Uani 1 1 d . . . . .
N9 N 0.0318(2) 0.3640(2) 0.45520(17) 0.0184(6) Uani 1 1 d . . . . .
N10 N 0.3872(2) 0.3686(2) 0.48798(17) 0.0204(6) Uani 1 1 d . . . . .
N5 N 0.5593(2) 0.37995(19) 0.01167(18) 0.0196(6) Uani 1 1 d . . . . .
N4 N 0.2062(2) 0.3847(2) 0.02046(17) 0.0193(6) Uani 1 1 d . . . . .
C9 C 0.2996(3) 0.3639(2) 0.44119(19) 0.0148(6) Uani 1 1 d . . . . .
C2 C 0.3022(3) 0.3804(2) 0.05634(19) 0.0149(7) Uani 1 1 d . . . . .
C8 C 0.1200(3) 0.3581(2) 0.42447(18) 0.0147(6) Uani 1 1 d . . . . .
C3 C 0.4814(3) 0.3731(2) 0.0525(2) 0.0161(7) Uani 1 1 d . . . . .
C5 C 0.1139(3) 0.3859(3) 0.0594(2) 0.0218(8) Uani 1 1 d . . . . .
H5A H 0.123632 0.341507 0.100170 0.033 Uiso 1 1 calc R U . . .
H5B H 0.053703 0.367256 0.025857 0.033 Uiso 1 1 calc R U . . .
H5C H 0.103821 0.449557 0.077685 0.033 Uiso 1 1 calc R U . . .
C7 C 0.5380(3) 0.3872(3) -0.0689(2) 0.0231(8) Uani 1 1 d . . . . .
H7A H 0.540165 0.324240 -0.090306 0.035 Uiso 1 1 calc R U . . .
H7B H 0.589602 0.427459 -0.086797 0.035 Uiso 1 1 calc R U . . .
H7C H 0.470173 0.414837 -0.082477 0.035 Uiso 1 1 calc R U . . .
C1 C 0.5787(3) 0.1024(3) 0.2428(2) 0.0269(8) Uani 1 1 d D . . . .
H1B H 0.586534 0.132411 0.196340 0.040 Uiso 1 1 calc R U . . .
H1C H 0.633879 0.056657 0.255158 0.040 Uiso 1 1 calc R U . . .
H1D H 0.581702 0.150575 0.280804 0.040 Uiso 1 1 calc R U . . .
C11 C 0.0341(3) 0.3748(3) 0.5351(2) 0.0260(8) Uani 1 1 d . . . . .
H11A H 0.011610 0.315970 0.555632 0.039 Uiso 1 1 calc R U . . .
H11B H -0.011610 0.426245 0.545060 0.039 Uiso 1 1 calc R U . . .
H11C H 0.103861 0.389390 0.557053 0.039 Uiso 1 1 calc R U . . .
C12 C 0.3836(4) 0.3618(3) 0.5678(2) 0.0340(10) Uani 1 1 d . . . . .
H12A H 0.323059 0.395006 0.580013 0.051 Uiso 1 1 calc R U . . .
H12B H 0.445096 0.390675 0.593897 0.051 Uiso 1 1 calc R U . . .
H12C H 0.380230 0.295355 0.581727 0.051 Uiso 1 1 calc R U . . .
C4 C 0.1860(3) 0.3845(3) -0.0604(2) 0.0305(9) Uani 1 1 d . . . . .
H4A H 0.250949 0.385763 -0.080521 0.046 Uiso 1 1 calc R U . . .
H4B H 0.145646 0.440292 -0.077001 0.046 Uiso 1 1 calc R U . . .
H4C H 0.148018 0.327431 -0.076947 0.046 Uiso 1 1 calc R U . . .
C6 C 0.6684(3) 0.3788(3) 0.0450(2) 0.0250(8) Uani 1 1 d . . . . .
H6A H 0.680825 0.431053 0.079549 0.038 Uiso 1 1 calc R U . . .
H6B H 0.712651 0.385604 0.006947 0.038 Uiso 1 1 calc R U . . .
H6C H 0.683370 0.318850 0.070526 0.038 Uiso 1 1 calc R U . . .
C10 C -0.0695(3) 0.3630(3) 0.4103(2) 0.0264(8) Uani 1 1 d . . . . .
H10A H -0.073493 0.415018 0.375297 0.040 Uiso 1 1 calc R U . . .
H10B H -0.123093 0.370386 0.441635 0.040 Uiso 1 1 calc R U . . .
H10C H -0.078842 0.302914 0.384160 0.040 Uiso 1 1 calc R U . . .
C13 C 0.4900(3) 0.3698(3) 0.4620(2) 0.0270(8) Uani 1 1 d . . . . .
H13A H 0.496159 0.315211 0.430485 0.040 Uiso 1 1 calc R U . . .
H13B H 0.543434 0.366859 0.503809 0.040 Uiso 1 1 calc R U . . .
H13C H 0.497543 0.427954 0.434770 0.040 Uiso 1 1 calc R U . . .
O14 O 0.6958(3) 0.3656(3) 0.22575(19) 0.0518(10) Uani 1 1 d . . . . .
H14 H 0.636066 0.367433 0.204240 0.078 Uiso 1 1 d R U . . .
C15 C 0.6927(4) 0.3653(5) 0.3030(3) 0.0518(15) Uani 1 1 d . . . . .
H15A H 0.621696 0.360097 0.312560 0.078 Uiso 1 1 calc R U . . .
H15B H 0.722255 0.424152 0.324009 0.078 Uiso 1 1 calc R U . . .
H15C H 0.732001 0.311630 0.324908 0.078 Uiso 1 1 calc R U . . .
O12 O -0.0406(2) 0.1696(3) 0.2599(2) 0.0461(8) Uani 1 1 d . . . . .
H12 H -0.049530 0.219381 0.235701 0.069 Uiso 1 1 calc R U . . .
C14 C -0.1385(4) 0.1224(4) 0.2613(3) 0.0500(14) Uani 1 1 d . . . . .
H14A H -0.184244 0.137938 0.217001 0.075 Uiso 1 1 calc R U . . .
H14B H -0.169165 0.143650 0.303735 0.075 Uiso 1 1 calc R U . . .
H14C H -0.127922 0.054052 0.263995 0.075 Uiso 1 1 calc R U . . .

loop_
_atom_site_aniso_label
_atom_site_aniso_U_11
_atom_site_aniso_U_22
_atom_site_aniso_U_33
_atom_site_aniso_U_23
_atom_site_aniso_U_13
_atom_site_aniso_U_12
Tb1 0.01047(8) 0.00840(9) 0.01264(9) -0.00020(5) 0.00288(6) -0.00056(5)
P2 0.0101(3) 0.0098(4) 0.0113(4) 0.0000(3) 0.0026(3) 0.0005(3)
P1 0.0105(3) 0.0110(4) 0.0140(4) 0.0007(3) 0.0033(3) 0.0006(3)
Cl1 0.0216(4) 0.0278(5) 0.0425(6) -0.0124(4) 0.0050(4) -0.0063(3)
O5 0.0126(10) 0.0103(11) 0.0144(11) 0.0000(9) 0.0026(8) 0.0000(8)
O3 0.0129(11) 0.0140(11) 0.0165(12) -0.0007(9) 0.0027(9) 0.0022(8)
O10 0.0174(11) 0.0249(13) 0.0185(12) 0.0027(10) 0.0026(9) -0.0042(10)
O1 0.0133(11) 0.0146(12) 0.0353(15) 0.0029(10) 0.0011(10) 0.0006(9)
O2 0.0134(10) 0.0124(11) 0.0200(12) 0.0002(9) 0.0052(9) 0.0010(8)
O4 0.0148(10) 0.0114(11) 0.0140(11) -0.0029(9) 0.0024(9) 0.0001(8)
O7 0.0199(12) 0.0150(11) 0.0173(12) -0.0010(9) 0.0038(9) 0.0007(9)
O1W 0.0133(11) 0.0121(11) 0.0371(15) 0.0018(11) 0.0040(10) -0.0020(9)
O6 0.0193(12) 0.0213(12) 0.0194(12) -0.0039(10) 0.0038(10) 0.0042(10)
O9 0.0229(12) 0.0231(13) 0.0186(12) -0.0019(11) 0.0041(10) -0.0076(10)
N12 0.0147(13) 0.0120(12) 0.0113(13) 0.0027(10) 0.0022(10) 0.0064(10)
O11 0.0277(14) 0.0356(15) 0.0147(13) -0.0009(11) 0.0018(10) -0.0004(12)
O8 0.0241(14) 0.0492(18) 0.0117(12) -0.0014(11) 0.0023(11) 0.0005(12)
N8 0.0119(13) 0.0169(14) 0.0161(14) -0.0003(11) 0.0016(11) 0.0005(10)
N7 0.0197(14) 0.0157(13) 0.0128(13) 0.0013(11) 0.0020(11) 0.0001(11)
N6 0.0133(13) 0.0180(13) 0.0131(13) -0.0005(11) 0.0059(10) -0.0016(11)
N3 0.0131(13) 0.0129(13) 0.0170(14) 0.0001(10) 0.0041(11) -0.0002(10)
N11 0.0145(13) 0.0195(15) 0.0170(15) 0.0002(11) 0.0030(11) -0.0046(10)
N1 0.0134(13) 0.0156(14) 0.0146(14) 0.0008(11) 0.0044(11) 0.0038(10)
N2 0.0202(15) 0.0164(14) 0.0164(14) -0.0008(11) 0.0054(12) -0.0022(11)
N9 0.0186(14) 0.0210(14) 0.0168(15) 0.0000(12) 0.0073(12) 0.0011(11)
N10 0.0198(15) 0.0240(16) 0.0159(15) 0.0006(12) -0.0037(12) -0.0005(11)
N5 0.0222(15) 0.0166(15) 0.0223(16) 0.0005(11) 0.0115(13) -0.0006(11)
N4 0.0201(15) 0.0203(15) 0.0169(15) 0.0005(11) 0.0001(12) -0.0005(11)
C9 0.0188(16) 0.0107(14) 0.0150(16) -0.0004(12) 0.0027(13) 0.0001(12)
C2 0.0177(16) 0.0107(15) 0.0160(16) -0.0008(12) 0.0010(13) -0.0014(11)
C8 0.0193(16) 0.0108(14) 0.0152(16) 0.0001(12) 0.0070(13) 0.0008(12)
C3 0.0211(17) 0.0076(15) 0.0201(17) -0.0010(12) 0.0048(14) -0.0010(11)
C5 0.0136(16) 0.0243(19) 0.026(2) -0.0020(15) -0.0017(14) 0.0005(13)
C7 0.031(2) 0.0190(18) 0.0215(19) 0.0004(14) 0.0121(16) -0.0011(14)
C1 0.0197(18) 0.0273(19) 0.033(2) 0.0062(17) 0.0002(16) -0.0012(15)
C11 0.034(2) 0.027(2) 0.0200(19) 0.0006(15) 0.0147(17) 0.0027(15)
C12 0.036(2) 0.047(3) 0.0174(19) 0.0047(18) -0.0064(17) -0.0091(19)
C4 0.029(2) 0.043(3) 0.0174(19) -0.0004(16) -0.0028(16) -0.0071(17)
C6 0.0220(18) 0.025(2) 0.031(2) 0.0009(15) 0.0146(16) -0.0015(14)
C10 0.0178(17) 0.036(2) 0.027(2) -0.0021(17) 0.0087(15) 0.0010(15)
C13 0.0154(17) 0.036(2) 0.028(2) -0.0028(16) -0.0037(15) -0.0022(14)
O14 0.0203(15) 0.102(3) 0.0321(18) 0.0011(18) 0.0002(13) 0.0024(16)
C15 0.018(2) 0.096(4) 0.040(3) 0.008(3) -0.0024(19) 0.003(2)
O12 0.0365(17) 0.046(2) 0.056(2) 0.0049(17) 0.0082(15) 0.0020(15)
C14 0.048(3) 0.063(4) 0.040(3) 0.000(2) 0.008(2) -0.013(2)

loop_
_atom_type_symbol
_atom_type_description
_atom_type_scat_dispersion_real
_atom_type_scat_dispersion_imag
_atom_type_scat_source
C C 0.0033 0.0016 'International Tables Vol C Tables 4.2.6.8 and 6.1.1.4'
H H 0.0000 0.0000 'International Tables Vol C Tables 4.2.6.8 and 6.1.1.4'
Cl Cl 0.1484 0.1585 'International Tables Vol C Tables 4.2.6.8 and 6.1.1.4'
N N 0.0061 0.0033 'International Tables Vol C Tables 4.2.6.8 and 6.1.1.4'
O O 0.0106 0.0060 'International Tables Vol C Tables 4.2.6.8 and 6.1.1.4'
P P 0.1023 0.0942 'International Tables Vol C Tables 4.2.6.8 and 6.1.1.4'
Tb Tb -0.1723 4.1537 'International Tables Vol C Tables 4.2.6.8 and 6.1.1.4'

loop_
_geom_angle_atom_site_label_1
_geom_angle_atom_site_label_2
_geom_angle_atom_site_label_3
_geom_angle
_geom_angle_site_symmetry_1
_geom_angle_site_symmetry_3
_geom_angle_publ_flag
O5 Tb1 O10 103.10(8) 2_545 . ?
O5 Tb1 O1 69.49(7) 2_545 . ?
O5 Tb1 O7 75.99(8) 2_545 . ?
O5 Tb1 O6 112.53(7) 2_545 . ?
O5 Tb1 O9 73.92(8) 2_545 . ?
O10 Tb1 O6 144.28(8) . . ?
O1 Tb1 O10 69.71(8) . . ?
O1 Tb1 O6 120.25(8) . . ?
O1 Tb1 O9 97.63(9) . . ?
O2 Tb1 O5 138.05(8) . 2_545 ?
O2 Tb1 O10 77.73(8) . . ?
O2 Tb1 O1 71.85(8) . . ?
O2 Tb1 O4 78.04(8) . . ?
O2 Tb1 O7 78.76(8) . . ?
O2 Tb1 O1W 142.17(8) . . ?
O2 Tb1 O6 74.28(8) . . ?
O2 Tb1 O9 127.46(8) . . ?
O4 Tb1 O5 143.77(7) . 2_545 ?
O4 Tb1 O10 77.99(8) . . ?
O4 Tb1 O1 139.48(8) . . ?
O4 Tb1 O7 125.24(8) . . ?
O4 Tb1 O6 74.89(7) . . ?
O4 Tb1 O9 79.68(8) . . ?
O7 Tb1 O10 141.92(8) . . ?
O7 Tb1 O1 74.71(8) . . ?
O7 Tb1 O6 51.22(7) . . ?
O7 Tb1 O9 149.71(8) . . ?
O1W Tb1 O5 72.05(8) . 2_545 ?
O1W Tb1 O10 124.15(9) . . ?
O1W Tb1 O1 141.33(8) . . ?
O1W Tb1 O4 77.61(8) . . ?
O1W Tb1 O7 92.32(9) . . ?
O1W Tb1 O6 71.69(8) . . ?
O1W Tb1 O9 75.31(8) . . ?
O9 Tb1 O10 51.27(8) . . ?
O9 Tb1 O6 141.75(8) . . ?
O5 P2 N8 110.55(13) . . ?
O5 P2 N6 110.05(13) . . ?
O4 P2 O5 115.23(13) . . ?
O4 P2 N8 109.71(13) . . ?
O4 P2 N6 111.28(14) . . ?
N6 P2 N8 98.80(14) . . ?
O3 P1 O2 117.73(14) . . ?
O3 P1 N3 110.70(14) . . ?
O3 P1 N1 109.80(14) . . ?
O2 P1 N3 108.56(13) . . ?
O2 P1 N1 110.61(13) . . ?
N1 P1 N3 97.58(14) . . ?
P2 O5 Tb1 139.41(13) . 2 ?
N12 O10 Tb1 94.73(17) . . ?
Tb1 O1 H1 115.6(14) . . ?
C1 O1 Tb1 129.6(2) . . ?
C1 O1 H1 108.7(14) . . ?
Tb1 O2 H2 112.4(12) . . ?
P1 O2 Tb1 138.07(14) . . ?
P1 O2 H2 108.5(12) . . ?
Tb1 O4 H4 95.4(11) . . ?
P2 O4 Tb1 154.37(13) . . ?
P2 O4 H4 109.9(11) . . ?
N11 O7 Tb1 98.53(19) . . ?
Tb1 O1W H1WA 128.9 . . ?
Tb1 O1W H1WB 129.4 . . ?
H1WA O1W H1WB 97.5 . . ?
N11 O6 Tb1 93.64(18) . . ?
N12 O9 Tb1 96.88(18) . . ?
O9 N12 O10 117.1(3) . . ?
O11 N12 O10 120.9(3) . . ?
O11 N12 O9 122.0(3) . . ?
P2 N8 H8 117.0 . . ?
C9 N8 P2 125.9(2) . . ?
C9 N8 H8 117.0 . . ?
C8 N7 C9 120.5(3) . . ?
C8 N6 P2 125.2(2) . . ?
C3 N3 P1 120.2(2) . . ?
O6 N11 O7 116.6(3) . . ?
O8 N11 O7 121.4(3) . . ?
O8 N11 O6 122.0(3) . . ?
P1 N1 H1A 119.6 . . ?
C2 N1 P1 120.7(2) . . ?
C2 N1 H1A 119.6 . . ?
C3 N2 C2 121.0(3) . . ?
C8 N9 C11 121.1(3) . . ?
C8 N9 C10 121.4(3) . . ?
C10 N9 C11 117.5(3) . . ?
C9 N10 C12 119.9(3) . . ?
C9 N10 C13 121.8(3) . . ?
C12 N10 C13 117.9(3) . . ?
C3 N5 C7 120.5(3) . . ?
C3 N5 C6 121.8(3) . . ?
C7 N5 C6 117.6(3) . . ?
C2 N4 C5 122.1(3) . . ?
C2 N4 C4 121.9(3) . . ?
C4 N4 C5 115.9(3) . . ?
N7 C9 N8 124.1(3) . . ?
N10 C9 N8 117.4(3) . . ?
N10 C9 N7 118.5(3) . . ?
N2 C2 N1 122.0(3) . . ?
N4 C2 N1 118.1(3) . . ?
N4 C2 N2 119.9(3) . . ?
N7 C8 N6 124.5(3) . . ?
N7 C8 N9 118.1(3) . . ?
N9 C8 N6 117.3(3) . . ?
N2 C3 N3 124.2(3) . . ?
N5 C3 N3 116.9(3) . . ?
N5 C3 N2 118.9(3) . . ?
N4 C5 H5A 109.5 . . ?
N4 C5 H5B 109.5 . . ?
N4 C5 H5C 109.5 . . ?
H5A C5 H5B 109.5 . . ?
H5A C5 H5C 109.5 . . ?
H5B C5 H5C 109.5 . . ?
N5 C7 H7A 109.5 . . ?
N5 C7 H7B 109.5 . . ?
N5 C7 H7C 109.5 . . ?
H7A C7 H7B 109.5 . . ?
H7A C7 H7C 109.5 . . ?
H7B C7 H7C 109.5 . . ?
O1 C1 H1B 109.5 . . ?
O1 C1 H1C 109.5 . . ?
O1 C1 H1D 109.5 . . ?
H1B C1 H1C 109.5 . . ?
H1B C1 H1D 109.5 . . ?
H1C C1 H1D 109.5 . . ?
N9 C11 H11A 109.5 . . ?
N9 C11 H11B 109.5 . . ?
N9 C11 H11C 109.5 . . ?
H11A C11 H11B 109.5 . . ?
H11A C11 H11C 109.5 . . ?
H11B C11 H11C 109.5 . . ?
N10 C12 H12A 109.5 . . ?
N10 C12 H12B 109.5 . . ?
N10 C12 H12C 109.5 . . ?
H12A C12 H12B 109.5 . . ?
H12A C12 H12C 109.5 . . ?
H12B C12 H12C 109.5 . . ?
N4 C4 H4A 109.5 . . ?
N4 C4 H4B 109.5 . . ?
N4 C4 H4C 109.5 . . ?
H4A C4 H4B 109.5 . . ?
H4A C4 H4C 109.5 . . ?
H4B C4 H4C 109.5 . . ?
N5 C6 H6A 109.5 . . ?
N5 C6 H6B 109.5 . . ?
N5 C6 H6C 109.5 . . ?
H6A C6 H6B 109.5 . . ?
H6A C6 H6C 109.5 . . ?
H6B C6 H6C 109.5 . . ?
N9 C10 H10A 109.5 . . ?
N9 C10 H10B 109.5 . . ?
N9 C10 H10C 109.5 . . ?
H10A C10 H10B 109.5 . . ?
H10A C10 H10C 109.5 . . ?
H10B C10 H10C 109.5 . . ?
N10 C13 H13A 109.5 . . ?
N10 C13 H13B 109.5 . . ?
N10 C13 H13C 109.5 . . ?
H13A C13 H13B 109.5 . . ?
H13A C13 H13C 109.5 . . ?
H13B C13 H13C 109.5 . . ?
C15 O14 H14 109.2 . . ?
O14 C15 H15A 109.5 . . ?
O14 C15 H15B 109.5 . . ?
O14 C15 H15C 109.5 . . ?
H15A C15 H15B 109.5 . . ?
H15A C15 H15C 109.5 . . ?
H15B C15 H15C 109.5 . . ?
C14 O12 H12 109.5 . . ?
O12 C14 H14A 109.5 . . ?
O12 C14 H14B 109.5 . . ?
O12 C14 H14C 109.5 . . ?
H14A C14 H14B 109.5 . . ?
H14A C14 H14C 109.5 . . ?
H14B C14 H14C 109.5 . . ?

loop_
_geom_bond_atom_site_label_1
_geom_bond_atom_site_label_2
_geom_bond_distance
_geom_bond_site_symmetry_2
_geom_bond_publ_flag
Tb1 O5 2.432(2) 2_545 ?
Tb1 O10 2.512(2) . ?
Tb1 O1 2.448(2) . ?
Tb1 O2 2.295(2) . ?
Tb1 O4 2.370(2) . ?
Tb1 O7 2.440(2) . ?
Tb1 O1W 2.368(2) . ?
Tb1 O6 2.548(2) . ?
Tb1 O9 2.473(2) . ?
P2 O5 1.501(2) . ?
P2 O4 1.487(2) . ?
P2 N8 1.674(3) . ?
P2 N6 1.669(3) . ?
P1 O3 1.482(2) . ?
P1 O2 1.491(2) . ?
P1 N3 1.684(3) . ?
P1 N1 1.672(3) . ?
O10 N12 1.269(4) . ?
O1 H1 0.870(15) . ?
O1 C1 1.437(4) . ?
O2 H2 0.847(9) . ?
O4 H4 0.846(9) . ?
O7 N11 1.274(4) . ?
O1W H1WA 0.8518 . ?
O1W H1WB 0.9534 . ?
O6 N11 1.263(4) . ?
O9 N12 1.259(4) . ?
N12 O11 1.234(4) . ?
O8 N11 1.232(4) . ?
N8 H8 0.8600 . ?
N8 C9 1.361(5) . ?
N7 C9 1.331(5) . ?
N7 C8 1.324(4) . ?
N6 C8 1.367(4) . ?
N3 C3 1.377(5) . ?
N1 H1A 0.8600 . ?
N1 C2 1.364(5) . ?
N2 C2 1.341(5) . ?
N2 C3 1.338(5) . ?
N9 C8 1.337(4) . ?
N9 C11 1.458(5) . ?
N9 C10 1.452(5) . ?
N10 C9 1.328(4) . ?
N10 C12 1.463(5) . ?
N10 C13 1.468(5) . ?
N5 C3 1.332(5) . ?
N5 C7 1.460(5) . ?
N5 C6 1.463(5) . ?
N4 C2 1.328(5) . ?
N4 C5 1.467(5) . ?
N4 C4 1.462(5) . ?
C5 H5A 0.9600 . ?
C5 H5B 0.9600 . ?
C5 H5C 0.9600 . ?
C7 H7A 0.9600 . ?
C7 H7B 0.9600 . ?
C7 H7C 0.9600 . ?
C1 H1B 0.9600 . ?
C1 H1C 0.9600 . ?
C1 H1D 0.9600 . ?
C11 H11A 0.9600 . ?
C11 H11B 0.9600 . ?
C11 H11C 0.9600 . ?
C12 H12A 0.9600 . ?
C12 H12B 0.9600 . ?
C12 H12C 0.9600 . ?
C4 H4A 0.9600 . ?
C4 H4B 0.9600 . ?
C4 H4C 0.9600 . ?
C6 H6A 0.9600 . ?
C6 H6B 0.9600 . ?
C6 H6C 0.9600 . ?
C10 H10A 0.9600 . ?
C10 H10B 0.9600 . ?
C10 H10C 0.9600 . ?
C13 H13A 0.9600 . ?
C13 H13B 0.9600 . ?
C13 H13C 0.9600 . ?
O14 H14 0.8199 . ?
O14 C15 1.412(7) . ?
C15 H15A 0.9600 . ?
C15 H15B 0.9600 . ?
C15 H15C 0.9600 . ?
O12 H12 0.8200 . ?
O12 C14 1.429(6) . ?
C14 H14A 0.9600 . ?
C14 H14B 0.9600 . ?
C14 H14C 0.9600 . ?

loop_
_geom_torsion_atom_site_label_1
_geom_torsion_atom_site_label_2
_geom_torsion_atom_site_label_3
_geom_torsion_atom_site_label_4
_geom_torsion
_geom_torsion_site_symmetry_1
_geom_torsion_site_symmetry_2
_geom_torsion_site_symmetry_3
_geom_torsion_site_symmetry_4
_geom_torsion_publ_flag
Tb1 O10 N12 O9 -0.1(3) . . . . ?
Tb1 O10 N12 O11 -178.8(3) . . . . ?
Tb1 O7 N11 O6 -2.3(3) . . . . ?
Tb1 O7 N11 O8 177.4(3) . . . . ?
Tb1 O6 N11 O7 2.2(3) . . . . ?
Tb1 O6 N11 O8 -177.6(3) . . . . ?
Tb1 O9 N12 O10 0.1(3) . . . . ?
Tb1 O9 N12 O11 178.8(3) . . . . ?
P2 N8 C9 N7 -4.0(5) . . . . ?
P2 N8 C9 N10 177.0(2) . . . . ?
P2 N6 C8 N7 -11.6(5) . . . . ?
P2 N6 C8 N9 170.7(2) . . . . ?
P1 N3 C3 N2 10.8(4) . . . . ?
P1 N3 C3 N5 -168.7(2) . . . . ?
P1 N1 C2 N2 -27.3(4) . . . . ?
P1 N1 C2 N4 154.0(2) . . . . ?
O5 P2 O4 Tb1 125.1(3) . . . . ?
O5 P2 N8 C9 118.0(3) . . . . ?
O5 P2 N6 C8 -111.2(3) . . . . ?
O3 P1 O2 Tb1 60.4(2) . . . . ?
O3 P1 N3 C3 -147.2(2) . . . . ?
O3 P1 N1 C2 156.2(2) . . . . ?
O2 P1 N3 C3 82.1(3) . . . . ?
O2 P1 N1 C2 -72.2(3) . . . . ?
O4 P2 O5 Tb1 -171.89(16) . . . 2 ?
O4 P2 N8 C9 -113.8(3) . . . . ?
O4 P2 N6 C8 119.8(3) . . . . ?
N8 P2 O5 Tb1 -46.8(2) . . . 2 ?
N8 P2 O4 Tb1 -0.4(4) . . . . ?
N8 P2 N6 C8 4.5(3) . . . . ?
N6 P2 O5 Tb1 61.3(2) . . . 2 ?
N6 P2 O4 Tb1 -108.7(3) . . . . ?
N6 P2 N8 C9 2.7(3) . . . . ?
N3 P1 O2 Tb1 -172.92(18) . . . . ?
N3 P1 N1 C2 41.0(3) . . . . ?
N1 P1 O2 Tb1 -67.0(2) . . . . ?
N1 P1 N3 C3 -32.7(3) . . . . ?
C9 N7 C8 N6 10.4(5) . . . . ?
C9 N7 C8 N9 -171.9(3) . . . . ?
C2 N2 C3 N3 12.8(5) . . . . ?
C2 N2 C3 N5 -167.7(3) . . . . ?
C8 N7 C9 N8 -2.6(5) . . . . ?
C8 N7 C9 N10 176.5(3) . . . . ?
C3 N2 C2 N1 -4.4(5) . . . . ?
C3 N2 C2 N4 174.3(3) . . . . ?
C5 N4 C2 N1 -8.1(5) . . . . ?
C5 N4 C2 N2 173.2(3) . . . . ?
C7 N5 C3 N3 -178.0(3) . . . . ?
C7 N5 C3 N2 2.4(5) . . . . ?
C11 N9 C8 N7 3.1(5) . . . . ?
C11 N9 C8 N6 -179.1(3) . . . . ?
C12 N10 C9 N8 -177.5(3) . . . . ?
C12 N10 C9 N7 3.4(5) . . . . ?
C4 N4 C2 N1 174.5(3) . . . . ?
C4 N4 C2 N2 -4.2(5) . . . . ?
C6 N5 C3 N3 3.0(4) . . . . ?
C6 N5 C3 N2 -176.5(3) . . . . ?
C10 N9 C8 N7 -179.0(3) . . . . ?
C10 N9 C8 N6 -1.1(5) . . . . ?
C13 N10 C9 N8 -4.4(5) . . . . ?
C13 N10 C9 N7 176.5(3) . . . . ?
